data_1562059
loop_
_publ_author_name
'Yang, Gao-Shan'
'Liu, Chong-Bo'
'Liu, Hong'
'Robbins, Julianne'
'Zhang, Z. John'
'Yin, Hong-Shan'
'Wen, Hui-Liang'
'Wang, Yu-Hua'

_publ_section_title
;
 Rational assembly of Pb(II)/Cd(II)/Mn(II) coordination polymers based on
 flexible V-shaped dicarboxylate ligand: Syntheses, helical structures and
 properties
;
_journal_name_full 'Journal of Solid State Chemistry'
_journal_page_first 391
_journal_page_last 401
_journal_paper_doi 10.1016/j.jssc.2014.12.013
_journal_volume 225
_journal_year 2015
_chemical_formula_sum 'C19 H14 F6 O7 Pb'
_chemical_formula_weight 675.49
_space_group_IT_number 14
_space_group_name_Hall '-P 2ybc'
_space_group_name_H-M_alt 'P 1 21/c 1'
_symmetry_cell_setting monoclinic
_symmetry_space_group_name_H-M 'P 1 21/c 1'
_atom_sites_solution_hydrogens geom
_atom_sites_solution_primary direct
_atom_sites_solution_secondary difmap
_audit_creation_method SHELXL-97
_cell_angle_alpha 90.00
_cell_angle_beta 104.2070(10)
_cell_angle_gamma 90.00
_cell_formula_units_Z 4
_cell_length_a 14.6335(17)
_cell_length_b 7.2189(8)
_cell_length_c 19.945(2)
_cell_measurement_reflns_used 7576
_cell_measurement_temperature 296(2)
_cell_measurement_theta_max 28.18
_cell_measurement_theta_min 2.24
_cell_volume 2042.5(4)
_computing_cell_refinement 'Bruker SAINT'
_computing_data_collection 'Bruker APEX2'
_computing_data_reduction 'Bruker SAINT'
_computing_molecular_graphics 'Bruker SHELXTL'
_computing_publication_material 'Bruker SHELXTL'
_computing_structure_refinement 'SHELXL-97 (Sheldrick, 2008)'
_computing_structure_solution 'SHELXS-97 (Sheldrick, 2008)'
_diffrn_ambient_temperature 296(2)
_diffrn_measured_fraction_theta_full 0.998
_diffrn_measured_fraction_theta_max 0.998
_diffrn_measurement_device_type 'Bruker APEX-II CCD'
_diffrn_measurement_method '\f and \w scans'
_diffrn_radiation_monochromator graphite
_diffrn_radiation_source 'fine-focus sealed tube'
_diffrn_radiation_type MoK\a
_diffrn_radiation_wavelength 0.71073
_diffrn_reflns_av_R_equivalents 0.0279
_diffrn_reflns_av_sigmaI/netI 0.0251
_diffrn_reflns_limit_h_max 15
_diffrn_reflns_limit_h_min -17
_diffrn_reflns_limit_k_max 8
_diffrn_reflns_limit_k_min -8
_diffrn_reflns_limit_l_max 24
_diffrn_reflns_limit_l_min -24
_diffrn_reflns_number 15018
_diffrn_reflns_theta_full 25.50
_diffrn_reflns_theta_max 25.50
_diffrn_reflns_theta_min 2.24
_exptl_absorpt_coefficient_mu 8.355
_exptl_absorpt_correction_T_max 0.3671
_exptl_absorpt_correction_T_min 0.2858
_exptl_absorpt_correction_type multi-scan
_exptl_absorpt_process_details sadabs
_exptl_crystal_colour colourless
_exptl_crystal_density_diffrn 2.197
_exptl_crystal_density_method 'not measured'
_exptl_crystal_description block
_exptl_crystal_F_000 1280
_exptl_crystal_size_max 0.20
_exptl_crystal_size_mid 0.18
_exptl_crystal_size_min 0.15
_refine_diff_density_max 0.331
_refine_diff_density_min -0.829
_refine_diff_density_rms 0.099
_refine_ls_extinction_method none
_refine_ls_goodness_of_fit_ref 1.060
_refine_ls_hydrogen_treatment mixed
_refine_ls_matrix_type full
_refine_ls_number_parameters 306
_refine_ls_number_reflns 3807
_refine_ls_number_restraints 3
_refine_ls_restrained_S_all 1.060
_refine_ls_R_factor_all 0.0266
_refine_ls_R_factor_gt 0.0196
_refine_ls_shift/su_max 0.002
_refine_ls_shift/su_mean 0.000
_refine_ls_structure_factor_coef Fsqd
_refine_ls_weighting_details 'calc w=1/[\s^2^(Fo^2^)+(0.0207P)^2^+1.4639P] where P=(Fo^2^+2Fc^2^)/3'
_refine_ls_weighting_scheme calc
_refine_ls_wR_factor_gt 0.0471
_refine_ls_wR_factor_ref 0.0505
_reflns_number_gt 3202
_reflns_number_total 3807
_reflns_threshold_expression >2sigma(I)
_cod_data_source_file JSSC-2015-225-391.cif
_cod_data_source_block 1
_cod_depositor_comments
;
The following automatic conversions were performed:

data item '_symmetry_cell_setting' value 'Monoclinic' was changed to
'monoclinic' in accordance with the built-in table derived from the
CIF Core dictionary named 'cif_core.dic' version 2.4.5 last updated
on 2014-11-21.

Automatic conversion script
Id: cif_fix_values 8369 2020-08-20 11:38:08Z andrius 
;
_cod_original_sg_symbol_H-M P2(1)/c
_cod_database_code 1562059

loop_
_symmetry_equiv_pos_as_xyz
'x, y, z'
'-x, y+1/2, -z+1/2'
'-x, -y, -z'
'x, -y-1/2, z-1/2'

loop_
_atom_site_label
_atom_site_type_symbol
_atom_site_fract_x
_atom_site_fract_y
_atom_site_fract_z
_atom_site_U_iso_or_equiv
_atom_site_adp_type
_atom_site_occupancy
_atom_site_symmetry_multiplicity
_atom_site_calc_flag
_atom_site_refinement_flags
_atom_site_disorder_assembly
_atom_site_disorder_group
Pb1 Pb 0.070793(8) 0.256787(15) 0.016671(7) 0.03260(6) Uani 1 1 d . . .
O3 O 0.24701(15) 0.4474(3) 0.04383(13) 0.0377(6) Uani 1 1 d . . .
C9 C 0.5989(2) 0.0786(4) 0.15089(16) 0.0285(7) Uani 1 1 d . . .
C12 C 0.6833(2) 0.2122(4) 0.16938(16) 0.0265(7) Uani 1 1 d . . .
C4 C 0.3347(2) 0.1954(5) 0.10053(18) 0.0352(8) Uani 1 1 d . . .
H4 H 0.2780 0.1415 0.1033 0.042 Uiso 1 1 calc R . .
C3 C 0.3343(2) 0.3663(4) 0.06949(17) 0.0298(7) Uani 1 1 d . . .
C8 C 0.4184(2) 0.4445(4) 0.06469(17) 0.0323(8) Uani 1 1 d . . .
H8 H 0.4188 0.5589 0.0433 0.039 Uiso 1 1 calc R . .
O4 O 0.91209(15) 0.5711(4) 0.22766(12) 0.0424(6) Uani 1 1 d . . .
C5 C 0.4182(2) 0.1038(5) 0.12744(17) 0.0343(8) Uani 1 1 d . . .
H5 H 0.4172 -0.0113 0.1482 0.041 Uiso 1 1 calc R . .
C17 C 0.6792(2) 0.3619(4) 0.21281(16) 0.0310(7) Uani 1 1 d . . .
H17 H 0.6246 0.3805 0.2279 0.037 Uiso 1 1 calc R . .
C15 C 0.8350(2) 0.4588(5) 0.21133(16) 0.0321(7) Uani 1 1 d . . .
C13 C 0.7664(2) 0.1886(5) 0.14826(17) 0.0343(8) Uani 1 1 d . . .
H13 H 0.7724 0.0886 0.1202 0.041 Uiso 1 1 calc R . .
C16 C 0.7535(2) 0.4833(5) 0.23403(17) 0.0336(8) Uani 1 1 d . . .
H16 H 0.7490 0.5811 0.2634 0.040 Uiso 1 1 calc R . .
C7 C 0.5019(2) 0.3525(5) 0.09170(17) 0.0309(7) Uani 1 1 d . . .
H7 H 0.5583 0.4064 0.0883 0.037 Uiso 1 1 calc R . .
C6 C 0.5040(2) 0.1807(5) 0.12401(16) 0.0282(7) Uani 1 1 d . . .
C14 C 0.8404(2) 0.3122(5) 0.16845(18) 0.0379(8) Uani 1 1 d . . .
H14 H 0.8947 0.2959 0.1528 0.045 Uiso 1 1 calc R . .
C18 C 0.9033(3) 0.7478(4) 0.2573(2) 0.0397(9) Uani 1 1 d . . .
H18A H 0.8422 0.7996 0.2350 0.048 Uiso 1 1 calc R . .
H18B H 0.9511 0.8297 0.2478 0.048 Uiso 1 1 calc R . .
C10 C 0.6087(2) -0.0585(5) 0.09352(19) 0.0381(8) Uani 1 1 d . . .
C11 C 0.6005(2) -0.0337(5) 0.21730(18) 0.0373(8) Uani 1 1 d . . .
F4 F 0.53196(15) -0.1624(3) 0.07131(12) 0.0554(6) Uani 1 1 d . . .
F5 F 0.62216(14) 0.0310(3) 0.03838(10) 0.0470(5) Uani 1 1 d . . .
F2 F 0.55051(17) -0.1907(3) 0.20501(13) 0.0598(7) Uani 1 1 d . . .
F1 F 0.56592(15) 0.0635(3) 0.26178(11) 0.0555(6) Uani 1 1 d . . .
F3 F 0.68741(14) -0.0825(3) 0.25053(11) 0.0493(6) Uani 1 1 d . . .
F6 F 0.68104(15) -0.1769(3) 0.11397(12) 0.0513(6) Uani 1 1 d . . .
C1 C 0.1433(2) 0.7092(5) 0.00851(19) 0.0337(8) Uani 1 1 d . . .
C2 C 0.2438(2) 0.6403(5) 0.0328(2) 0.0456(10) Uani 1 1 d . . .
H2A H 0.2782 0.6707 -0.0016 0.055 Uiso 1 1 calc R . .
H2B H 0.2744 0.7027 0.0755 0.055 Uiso 1 1 calc R . .
O1 O 0.07775(15) 0.5890(3) -0.00800(12) 0.0351(5) Uani 1 1 d . . .
O2 O 0.13038(18) 0.8766(3) 0.00383(15) 0.0517(7) Uani 1 1 d . . .
O6 O 0.9050(2) 0.8925(4) 0.36378(13) 0.0500(7) Uani 1 1 d . . .
O5 O 0.9298(2) 0.5941(4) 0.36624(14) 0.0672(9) Uani 1 1 d . . .
C19 C 0.9130(2) 0.7426(5) 0.3344(2) 0.0381(9) Uani 1 1 d . . .
O7 O -0.0035(3) 0.2574(4) -0.11666(17) 0.0645(9) Uani 1 1 d D . .
H1W H -0.030(2) 0.158(2) -0.131(2) 0.061(14) Uiso 1 1 d D . .
H2W H -0.037(2) 0.347(3) -0.135(2) 0.084(19) Uiso 1 1 d D . .

loop_
_atom_site_aniso_label
_atom_site_aniso_U_11
_atom_site_aniso_U_22
_atom_site_aniso_U_33
_atom_site_aniso_U_23
_atom_site_aniso_U_13
_atom_site_aniso_U_12
Pb1 0.02561(8) 0.02274(9) 0.04758(9) 0.00069(5) 0.00540(6) 0.00416(5)
O3 0.0182(11) 0.0257(12) 0.0661(16) 0.0083(11) 0.0043(10) 0.0019(9)
C9 0.0216(16) 0.0287(17) 0.0351(17) 0.0021(14) 0.0070(13) 0.0017(13)
C12 0.0182(15) 0.0286(17) 0.0306(16) 0.0026(13) 0.0022(12) 0.0018(13)
C4 0.0185(17) 0.0354(18) 0.051(2) 0.0041(16) 0.0062(14) -0.0039(14)
C3 0.0186(16) 0.0300(18) 0.0382(18) 0.0027(14) 0.0020(13) 0.0027(14)
C8 0.0240(17) 0.0271(18) 0.044(2) 0.0091(14) 0.0053(14) -0.0017(14)
O4 0.0230(13) 0.0455(16) 0.0581(16) -0.0145(12) 0.0091(11) -0.0085(11)
C5 0.0262(18) 0.0290(18) 0.046(2) 0.0095(15) 0.0061(15) -0.0005(14)
C17 0.0206(17) 0.0340(19) 0.0393(19) -0.0042(14) 0.0093(14) 0.0036(14)
C15 0.0214(17) 0.038(2) 0.0343(18) 0.0010(15) 0.0024(13) 0.0001(15)
C13 0.0229(18) 0.0405(19) 0.0384(19) -0.0103(15) 0.0052(14) 0.0036(15)
C16 0.0269(18) 0.0339(19) 0.0393(19) -0.0081(15) 0.0066(14) 0.0026(15)
C7 0.0178(16) 0.0325(19) 0.0434(19) 0.0066(15) 0.0092(14) -0.0014(14)
C6 0.0226(17) 0.0264(16) 0.0339(17) 0.0002(14) 0.0037(13) 0.0030(14)
C14 0.0198(17) 0.052(2) 0.042(2) -0.0104(17) 0.0081(14) 0.0000(16)
C18 0.0289(19) 0.039(2) 0.048(2) -0.0011(16) 0.0039(16) -0.0095(15)
C10 0.0284(19) 0.033(2) 0.052(2) -0.0056(16) 0.0074(16) -0.0009(15)
C11 0.0269(18) 0.037(2) 0.048(2) 0.0123(16) 0.0091(15) 0.0088(15)
F4 0.0414(13) 0.0417(13) 0.0797(17) -0.0222(12) 0.0087(11) -0.0111(11)
F5 0.0457(13) 0.0558(13) 0.0390(11) -0.0094(10) 0.0095(9) -0.0013(11)
F2 0.0505(15) 0.0427(12) 0.0837(18) 0.0251(12) 0.0115(12) -0.0083(11)
F1 0.0560(14) 0.0681(16) 0.0494(13) 0.0200(11) 0.0261(11) 0.0238(12)
F3 0.0319(11) 0.0583(14) 0.0550(13) 0.0211(11) 0.0055(9) 0.0155(10)
F6 0.0404(13) 0.0392(12) 0.0724(16) -0.0093(11) 0.0105(11) 0.0140(11)
C1 0.0282(19) 0.0271(19) 0.045(2) 0.0044(15) 0.0080(15) 0.0020(15)
C2 0.0241(19) 0.0264(19) 0.081(3) 0.0086(18) 0.0024(18) -0.0013(15)
O1 0.0216(12) 0.0277(13) 0.0535(14) 0.0031(10) 0.0047(10) 0.0016(10)
O2 0.0376(15) 0.0224(14) 0.091(2) 0.0035(13) 0.0075(14) 0.0078(11)
O6 0.0617(18) 0.0328(15) 0.0526(16) -0.0039(12) 0.0085(13) -0.0030(13)
O5 0.107(3) 0.0364(16) 0.0507(17) 0.0020(13) 0.0049(16) 0.0126(16)
C19 0.0238(18) 0.036(2) 0.049(2) -0.0024(17) -0.0011(15) -0.0053(14)
O7 0.100(3) 0.0349(18) 0.0561(19) 0.0007(14) 0.0148(18) -0.0098(18)

loop_
_atom_type_symbol
_atom_type_description
_atom_type_scat_dispersion_real
_atom_type_scat_dispersion_imag
_atom_type_scat_source
C C 0.0033 0.0016 'International Tables Vol C Tables 4.2.6.8 and 6.1.1.4'
H H 0.0000 0.0000 'International Tables Vol C Tables 4.2.6.8 and 6.1.1.4'
O O 0.0106 0.0060 'International Tables Vol C Tables 4.2.6.8 and 6.1.1.4'
Pb Pb -3.3944 10.1111 'International Tables Vol C Tables 4.2.6.8 and 6.1.1.4'
F F 0.0171 0.0103 'International Tables Vol C Tables 4.2.6.8 and 6.1.1.4'

loop_
_geom_angle_atom_site_label_1
_geom_angle_atom_site_label_2
_geom_angle_atom_site_label_3
_geom_angle
_geom_angle_site_symmetry_1
_geom_angle_site_symmetry_3
O1 Pb1 O1 67.39(9) 3_565 .
O1 Pb1 O6 78.66(8) 3_565 2_645
O1 Pb1 O6 78.87(8) . 2_645
O1 Pb1 O7 77.51(11) 3_565 .
O1 Pb1 O7 79.74(8) . .
O6 Pb1 O7 152.66(10) 2_645 .
O1 Pb1 O5 94.05(10) 3_565 2_645
O1 Pb1 O5 128.81(8) . 2_645
O6 Pb1 O5 50.25(9) 2_645 2_645
O7 Pb1 O5 144.80(10) . 2_645
C3 O3 C2 117.9(2) . .
C12 C9 C10 111.3(3) . .
C12 C9 C6 112.6(3) . .
C10 C9 C6 106.7(3) . .
C12 C9 C11 106.3(2) . .
C10 C9 C11 108.3(3) . .
C6 C9 C11 111.7(3) . .
C13 C12 C17 117.2(3) . .
C13 C12 C9 124.1(3) . .
C17 C12 C9 118.7(3) . .
C5 C4 C3 120.7(3) . .
C5 C4 H4 119.7 . .
C3 C4 H4 119.7 . .
C8 C3 C4 119.4(3) . .
C8 C3 O3 124.0(3) . .
C4 C3 O3 116.5(3) . .
C3 C8 C7 119.7(3) . .
C3 C8 H8 120.1 . .
C7 C8 H8 120.1 . .
C15 O4 C18 118.5(3) . .
C4 C5 C6 121.0(3) . .
C4 C5 H5 119.5 . .
C6 C5 H5 119.5 . .
C16 C17 C12 122.1(3) . .
C16 C17 H17 118.9 . .
C12 C17 H17 118.9 . .
O4 C15 C14 115.8(3) . .
O4 C15 C16 125.0(3) . .
C14 C15 C16 119.2(3) . .
C14 C13 C12 120.8(3) . .
C14 C13 H13 119.6 . .
C12 C13 H13 119.6 . .
C17 C16 C15 119.7(3) . .
C17 C16 H16 120.2 . .
C15 C16 H16 120.2 . .
C8 C7 C6 121.8(3) . .
C8 C7 H7 119.1 . .
C6 C7 H7 119.1 . .
C5 C6 C7 117.4(3) . .
C5 C6 C9 122.5(3) . .
C7 C6 C9 120.0(3) . .
C15 C14 C13 121.1(3) . .
C15 C14 H14 119.5 . .
C13 C14 H14 119.5 . .
O4 C18 C19 113.8(3) . .
O4 C18 H18A 108.8 . .
C19 C18 H18A 108.8 . .
O4 C18 H18B 108.8 . .
C19 C18 H18B 108.8 . .
H18A C18 H18B 107.7 . .
F4 C10 F5 106.4(3) . .
F4 C10 F6 106.2(3) . .
F5 C10 F6 107.1(3) . .
F4 C10 C9 112.5(3) . .
F5 C10 C9 111.1(3) . .
F6 C10 C9 113.1(3) . .
F1 C11 F3 106.4(3) . .
F1 C11 F2 106.9(3) . .
F3 C11 F2 106.2(3) . .
F1 C11 C9 111.6(3) . .
F3 C11 C9 112.1(3) . .
F2 C11 C9 113.2(3) . .
O2 C1 O1 124.0(3) . .
O2 C1 C2 118.0(3) . .
O1 C1 C2 118.0(3) . .
O3 C2 C1 111.5(3) . .
O3 C2 H2A 109.3 . .
C1 C2 H2A 109.3 . .
O3 C2 H2B 109.3 . .
C1 C2 H2B 109.3 . .
H2A C2 H2B 108.0 . .
C1 O1 Pb1 108.2(2) . 3_565
C1 O1 Pb1 132.7(2) . .
Pb1 O1 Pb1 112.61(9) 3_565 .
C19 O6 Pb1 95.7(2) . 2_655
C19 O5 Pb1 91.5(2) . 2_655
O5 C19 O6 122.5(4) . .
O5 C19 C18 120.1(3) . .
O6 C19 C18 117.4(3) . .
Pb1 O7 H1W 113(3) . .
Pb1 O7 H2W 120(3) . .
H1W O7 H2W 109.8(18) . .

loop_
_geom_bond_atom_site_label_1
_geom_bond_atom_site_label_2
_geom_bond_distance
_geom_bond_site_symmetry_2
Pb1 O1 2.410(2) 3_565
Pb1 O1 2.456(2) .
Pb1 O6 2.521(3) 2_645
Pb1 O7 2.614(3) .
Pb1 O5 2.616(3) 2_645
O3 C3 1.384(4) .
O3 C2 1.409(4) .
C9 C12 1.539(4) .
C9 C10 1.546(5) .
C9 C6 1.547(4) .
C9 C11 1.548(4) .
C12 C13 1.392(5) .
C12 C17 1.396(4) .
C4 C5 1.377(4) .
C4 C3 1.380(5) .
C4 H4 0.9300 .
C3 C8 1.379(4) .
C8 C7 1.379(4) .
C8 H8 0.9300 .
O4 C15 1.363(4) .
O4 C18 1.425(4) .
C5 C6 1.390(4) .
C5 H5 0.9300 .
C17 C16 1.380(4) .
C17 H17 0.9300 .
C15 C14 1.375(5) .
C15 C16 1.386(5) .
C13 C14 1.385(5) .
C13 H13 0.9300 .
C16 H16 0.9300 .
C7 C6 1.394(5) .
C7 H7 0.9300 .
C14 H14 0.9300 .
C18 C19 1.510(6) .
C18 H18A 0.9700 .
C18 H18B 0.9700 .
C10 F4 1.333(4) .
C10 F5 1.331(4) .
C10 F6 1.344(4) .
C11 F1 1.325(4) .
C11 F3 1.330(4) .
C11 F2 1.338(4) .
C1 O2 1.223(4) .
C1 O1 1.275(4) .
C1 C2 1.515(5) .
C2 H2A 0.9700 .
C2 H2B 0.9700 .
O1 Pb1 2.410(2) 3_565
O6 C19 1.250(4) .
O6 Pb1 2.521(3) 2_655
O5 C19 1.239(4) .
O5 Pb1 2.616(3) 2_655
O7 H1W 0.834(10) .
O7 H2W 0.834(10) .

loop_
_geom_hbond_atom_site_label_D
_geom_hbond_atom_site_label_H
_geom_hbond_atom_site_label_A
_geom_hbond_distance_DH
_geom_hbond_distance_HA
_geom_hbond_distance_DA
_geom_hbond_angle_DHA
_geom_hbond_site_symmetry_A
O7 H1W O5 0.834(10) 1.909(14) 2.710(4) 161(3) 4_465
O7 H2W O6 0.834(10) 2.065(19) 2.842(4) 155(4) 4_475

loop_
_geom_torsion_atom_site_label_1
_geom_torsion_atom_site_label_2
_geom_torsion_atom_site_label_3
_geom_torsion_atom_site_label_4
_geom_torsion
_geom_torsion_site_symmetry_1
_geom_torsion_site_symmetry_2
_geom_torsion_site_symmetry_3
_geom_torsion_site_symmetry_4
C10 C9 C12 C13 -12.6(4) . . . .
C6 C9 C12 C13 -132.3(3) . . . .
C11 C9 C12 C13 105.1(4) . . . .
C10 C9 C12 C17 170.7(3) . . . .
C6 C9 C12 C17 51.0(4) . . . .
C11 C9 C12 C17 -71.6(4) . . . .
C5 C4 C3 C8 0.8(5) . . . .
C5 C4 C3 O3 179.9(3) . . . .
C2 O3 C3 C8 -21.4(5) . . . .
C2 O3 C3 C4 159.7(3) . . . .
C4 C3 C8 C7 -0.9(5) . . . .
O3 C3 C8 C7 -179.8(3) . . . .
C3 C4 C5 C6 -0.1(5) . . . .
C13 C12 C17 C16 0.4(5) . . . .
C9 C12 C17 C16 177.3(3) . . . .
C18 O4 C15 C14 164.9(3) . . . .
C18 O4 C15 C16 -14.5(5) . . . .
C17 C12 C13 C14 -1.6(5) . . . .
C9 C12 C13 C14 -178.3(3) . . . .
C12 C17 C16 C15 0.7(5) . . . .
O4 C15 C16 C17 178.7(3) . . . .
C14 C15 C16 C17 -0.6(5) . . . .
C3 C8 C7 C6 0.1(5) . . . .
C4 C5 C6 C7 -0.7(5) . . . .
C4 C5 C6 C9 -177.4(3) . . . .
C8 C7 C6 C5 0.7(5) . . . .
C8 C7 C6 C9 177.5(3) . . . .
C12 C9 C6 C5 -156.5(3) . . . .
C10 C9 C6 C5 81.1(4) . . . .
C11 C9 C6 C5 -37.0(4) . . . .
C12 C9 C6 C7 26.9(4) . . . .
C10 C9 C6 C7 -95.5(4) . . . .
C11 C9 C6 C7 146.4(3) . . . .
O4 C15 C14 C13 180.0(3) . . . .
C16 C15 C14 C13 -0.6(5) . . . .
C12 C13 C14 C15 1.7(6) . . . .
C15 O4 C18 C19 82.9(4) . . . .
C12 C9 C10 F4 -173.2(3) . . . .
C6 C9 C10 F4 -50.1(4) . . . .
C11 C9 C10 F4 70.3(3) . . . .
C12 C9 C10 F5 -54.1(3) . . . .
C6 C9 C10 F5 69.1(3) . . . .
C11 C9 C10 F5 -170.6(3) . . . .
C12 C9 C10 F6 66.4(4) . . . .
C6 C9 C10 F6 -170.4(3) . . . .
C11 C9 C10 F6 -50.1(4) . . . .
C12 C9 C11 F1 78.4(3) . . . .
C10 C9 C11 F1 -161.9(3) . . . .
C6 C9 C11 F1 -44.7(4) . . . .
C12 C9 C11 F3 -40.9(4) . . . .
C10 C9 C11 F3 78.9(3) . . . .
C6 C9 C11 F3 -164.0(3) . . . .
C12 C9 C11 F2 -161.0(3) . . . .
C10 C9 C11 F2 -41.3(4) . . . .
C6 C9 C11 F2 75.9(3) . . . .
C3 O3 C2 C1 -176.8(3) . . . .
O2 C1 C2 O3 172.7(3) . . . .
O1 C1 C2 O3 -9.6(5) . . . .
O2 C1 O1 Pb1 -16.0(4) . . . 3_565
C2 C1 O1 Pb1 166.5(3) . . . 3_565
O2 C1 O1 Pb1 -164.7(3) . . . .
C2 C1 O1 Pb1 17.8(5) . . . .
O1 Pb1 O1 C1 147.7(4) 3_565 . . .
O6 Pb1 O1 C1 65.4(3) 2_645 . . .
O7 Pb1 O1 C1 -131.7(3) . . . .
O5 Pb1 O1 C1 71.4(3) 2_645 . . .
O1 Pb1 O1 Pb1 0.0 3_565 . . 3_565
O6 Pb1 O1 Pb1 -82.24(11) 2_645 . . 3_565
O7 Pb1 O1 Pb1 80.64(13) . . . 3_565
O5 Pb1 O1 Pb1 -76.31(14) 2_645 . . 3_565
Pb1 O5 C19 O6 1.3(4) 2_655 . . .
Pb1 O5 C19 C18 -179.8(3) 2_655 . . .
Pb1 O6 C19 O5 -1.4(4) 2_655 . . .
Pb1 O6 C19 C18 179.8(3) 2_655 . . .
O4 C18 C19 O5 1.9(5) . . . .
O4 C18 C19 O6 -179.2(3) . . . .
